data_2228157
loop_
_publ_author_name
'Quinn-Elmore, Benjamin G.'
'Buchner, James D.'
'Beach, Keith B.'
'Knaust, Jacqueline M.'

_publ_section_title
;
 Poly[[tetrakis(\m~2~-pyrazine
 <i>N</i>,<i>N</i>'-dioxide-\k^2^<i>O</i>:<i>O</i>')neodymium(III)]
 tris(perchlorate)]
;
_journal_coeditor_code ZL2298
_journal_issue 9
_journal_name_full 'Acta Crystallographica Section E'
_journal_page_first m1104
_journal_page_last m1105
_journal_paper_doi 10.1107/S1600536810031818
_journal_volume 66
_journal_year 2010
_chemical_formula_iupac '[Nd (C4 H4 N2 O2)4] (Cl O4)3'
_chemical_formula_moiety 'C16 H16 N8 Nd O8 3+, 3(Cl O4 -)'
_chemical_formula_sum 'C16 H16 Cl3 N8 Nd O20'
_chemical_formula_weight 890.96
_chemical_name_systematic
;
Poly[[tetrakis(\m~2~-pyrazine
<i>N</i>,<i>N</i>'-dioxide-\k^2^<i>O</i>:<i>O</i>')neodymium(III)]
tris(perchlorate)]
;
_space_group_IT_number 142
_symmetry_cell_setting tetragonal
_symmetry_space_group_name_Hall '-I 4bd 2c'
_symmetry_space_group_name_H-M 'I 41/a c d :2'
_atom_sites_solution_hydrogens geom
_atom_sites_solution_primary direct
_atom_sites_solution_secondary difmap
_audit_creation_method SHELXL-97
_cell_angle_alpha 90.00
_cell_angle_beta 90.00
_cell_angle_gamma 90.00
_cell_formula_units_Z 8
_cell_length_a 15.3804(4)
_cell_length_b 15.3804(4)
_cell_length_c 22.9843(12)
_cell_measurement_reflns_used 15053
_cell_measurement_temperature 100(2)
_cell_measurement_theta_max 30.5215
_cell_measurement_theta_min 2.578
_cell_volume 5437.1(3)
_computing_cell_refinement 'SAINT-Plus (Bruker, 2007)'
_computing_data_collection 'SMART (Bruker, 2007)'
_computing_data_reduction 'SAINT-Plus (Bruker, 2007)'
_computing_molecular_graphics 'X-SEED (Barbour, 2001)'
_computing_publication_material 'X-SEED (Barbour, 2001)'
_computing_structure_refinement 'SHELXL97 (Sheldrick, 2008)'
_computing_structure_solution 'SHELXS97 (Sheldrick, 2008)'
_diffrn_ambient_temperature 100(2)
_diffrn_measured_fraction_theta_full 1.000
_diffrn_measured_fraction_theta_max 1.000
_diffrn_measurement_device_type 'Bruker SMART APEX CCD'
_diffrn_measurement_method '\w scans'
_diffrn_radiation_monochromator graphite
_diffrn_radiation_source 'fine-focus sealed tube'
_diffrn_radiation_type MoK\a
_diffrn_radiation_wavelength 0.71073
_diffrn_reflns_av_R_equivalents 0.0239
_diffrn_reflns_av_sigmaI/netI 0.0100
_diffrn_reflns_limit_h_max 21
_diffrn_reflns_limit_h_min -21
_diffrn_reflns_limit_k_max 21
_diffrn_reflns_limit_k_min -21
_diffrn_reflns_limit_l_max 32
_diffrn_reflns_limit_l_min -32
_diffrn_reflns_number 30711
_diffrn_reflns_theta_full 25.00
_diffrn_reflns_theta_max 30.52
_diffrn_reflns_theta_min 2.58
_exptl_absorpt_coefficient_mu 2.315
_exptl_absorpt_correction_T_max 0.659
_exptl_absorpt_correction_T_min 0.593
_exptl_absorpt_correction_type multi-scan
_exptl_absorpt_process_details '(SADABS; Bruker, 2001)'
_exptl_crystal_colour Rose
_exptl_crystal_density_diffrn 2.177
_exptl_crystal_density_method 'not measured'
_exptl_crystal_description block
_exptl_crystal_F_000 3512
_exptl_crystal_size_max 0.23
_exptl_crystal_size_mid 0.23
_exptl_crystal_size_min 0.18
_refine_diff_density_max 2.267
_refine_diff_density_min -1.946
_refine_ls_extinction_method none
_refine_ls_goodness_of_fit_ref 1.099
_refine_ls_hydrogen_treatment constr
_refine_ls_matrix_type full
_refine_ls_number_parameters 110
_refine_ls_number_reflns 2086
_refine_ls_number_restraints 0
_refine_ls_restrained_S_all 1.099
_refine_ls_R_factor_all 0.0410
_refine_ls_R_factor_gt 0.0376
_refine_ls_shift/su_max 0.000
_refine_ls_shift/su_mean 0.000
_refine_ls_structure_factor_coef Fsqd
_refine_ls_weighting_details 'calc w=1/[\s^2^(Fo^2^)+(0.0535P)^2^+38.3560P] where P=(Fo^2^+2Fc^2^)/3'
_refine_ls_weighting_scheme calc
_refine_ls_wR_factor_gt 0.1027
_refine_ls_wR_factor_ref 0.1062
_reflns_number_gt 1842
_reflns_number_total 2086
_reflns_threshold_expression I>2sigma(I)
_cod_data_source_file zl2298.cif
_cod_data_source_block I
_cod_original_sg_symbol_H-M 'I 41/a c d'
_cod_database_code 2228157
_cod_database_fobs_code 2228157

loop_
_symmetry_equiv_pos_as_xyz
'x, y, z'
'-y+1/4, x+3/4, z+1/4'
'-x, -y+1/2, z'
'y+1/4, -x+1/4, z+3/4'
'x, -y, -z+1/2'
'-x+1/2, y, -z'
'y+3/4, x+1/4, -z+1/4'
'-y+1/4, -x+1/4, -z+1/4'
'x+1/2, y+1/2, z+1/2'
'-y+3/4, x+5/4, z+3/4'
'-x+1/2, -y+1, z+1/2'
'y+3/4, -x+3/4, z+5/4'
'x+1/2, -y+1/2, -z+1'
'-x+1, y+1/2, -z+1/2'
'y+5/4, x+3/4, -z+3/4'
'-y+3/4, -x+3/4, -z+3/4'
'-x, -y, -z'
'y-1/4, -x-3/4, -z-1/4'
'x, y-1/2, -z'
'-y-1/4, x-1/4, -z-3/4'
'-x, y, z-1/2'
'x-1/2, -y, z'
'-y-3/4, -x-1/4, z-1/4'
'y-1/4, x-1/4, z-1/4'
'-x+1/2, -y+1/2, -z+1/2'
'y+1/4, -x-1/4, -z+1/4'
'x+1/2, y, -z+1/2'
'-y+1/4, x+1/4, -z-1/4'
'-x+1/2, y+1/2, z'
'x, -y+1/2, z+1/2'
'-y-1/4, -x+1/4, z+1/4'
'y+1/4, x+1/4, z+1/4'

loop_
_atom_site_type_symbol
_atom_site_label
_atom_site_fract_x
_atom_site_fract_y
_atom_site_fract_z
_atom_site_U_iso_or_equiv
_atom_site_adp_type
_atom_site_calc_flag
_atom_site_refinement_flags
_atom_site_occupancy
_atom_site_disorder_assembly
_atom_site_disorder_group
Nd Nd1 0.5000 0.2500 0.3750 0.00589(11) Uani d S 1 . .
Cl Cl1 0.5000 0.2500 0.1250 0.0119(3) Uani d S 1 . .
Cl Cl2 0.72544(6) -0.02456(6) 0.1250 0.0319(3) Uani d S 1 . .
O O1 0.59191(12) 0.21965(14) 0.29303(8) 0.0171(4) Uani d . 1 . .
O O2 0.53338(14) 0.39686(12) 0.34324(8) 0.0168(4) Uani d . 1 . .
O O3 0.57573(16) 0.24613(16) 0.16135(10) 0.0277(5) Uani d . 1 . .
O O4 0.6477(5) -0.0172(6) 0.1497(5) 0.191(4) Uani d . 1 . .
O O5 0.7895(5) -0.0023(6) 0.1623(5) 0.180(5) Uani d . 1 . .
N N1 0.66963(15) 0.23449(15) 0.27293(10) 0.0141(4) Uani d . 1 . .
N N2 0.52833(15) 0.44642(14) 0.29745(9) 0.0129(4) Uani d . 1 . .
C C1 0.70832(17) 0.17377(17) 0.23897(11) 0.0154(5) Uani d . 1 . .
H H1 0.6797 0.1202 0.2315 0.018 Uiso calc R 1 . .
C C2 0.78886(16) 0.18959(17) 0.21540(11) 0.0152(5) Uani d . 1 . .
H H2 0.8155 0.1475 0.1910 0.018 Uiso calc R 1 . .
C C3 0.52715(18) 0.41238(16) 0.24314(11) 0.0148(5) Uani d . 1 . .
H H3 0.5264 0.3511 0.2380 0.018 Uiso calc R 1 . .
C C4 0.52702(18) 0.46617(16) 0.19547(11) 0.0147(5) Uani d . 1 . .
H H4 0.5260 0.4420 0.1574 0.018 Uiso calc R 1 . .

loop_
_atom_site_aniso_label
_atom_site_aniso_U_11
_atom_site_aniso_U_22
_atom_site_aniso_U_33
_atom_site_aniso_U_12
_atom_site_aniso_U_13
_atom_site_aniso_U_23
Nd1 0.00627(13) 0.00627(13) 0.00511(16) -0.00034(7) 0.000 0.000
Cl1 0.0146(4) 0.0146(4) 0.0065(6) 0.000 0.000 0.000
Cl2 0.0304(4) 0.0304(4) 0.0349(6) -0.0118(5) 0.0035(3) -0.0035(3)
O1 0.0112(8) 0.0256(10) 0.0146(8) -0.0032(7) 0.0052(7) -0.0036(7)
O2 0.0283(10) 0.0114(8) 0.0107(8) -0.0031(7) -0.0038(7) 0.0049(6)
O3 0.0195(11) 0.0479(15) 0.0156(10) 0.0057(9) -0.0054(8) -0.0033(8)
O4 0.085(5) 0.154(7) 0.335(12) -0.015(4) 0.138(7) -0.028(7)
O5 0.091(5) 0.130(6) 0.317(15) 0.007(4) -0.066(7) -0.135(8)
N1 0.0116(10) 0.0198(10) 0.0110(9) -0.0011(8) 0.0022(8) -0.0013(8)
N2 0.0160(10) 0.0117(9) 0.0111(9) 0.0000(8) -0.0017(7) 0.0028(7)
C1 0.0149(11) 0.0172(11) 0.0140(11) -0.0008(9) 0.0023(8) -0.0029(9)
C2 0.0135(11) 0.0188(12) 0.0132(10) 0.0000(9) 0.0013(8) -0.0027(9)
C3 0.0206(12) 0.0104(10) 0.0134(11) -0.0018(9) -0.0019(9) 0.0006(8)
C4 0.0209(12) 0.0114(10) 0.0118(10) -0.0002(9) -0.0002(9) 0.0006(8)

loop_
_atom_type_symbol
_atom_type_description
_atom_type_scat_dispersion_real
_atom_type_scat_dispersion_imag
_atom_type_scat_source
C C 0.0033 0.0016 'International Tables Vol C Tables 4.2.6.8 and 6.1.1.4'
H H 0.0000 0.0000 'International Tables Vol C Tables 4.2.6.8 and 6.1.1.4'
N N 0.0061 0.0033 'International Tables Vol C Tables 4.2.6.8 and 6.1.1.4'
O O 0.0106 0.0060 'International Tables Vol C Tables 4.2.6.8 and 6.1.1.4'
Cl Cl 0.1484 0.1585 'International Tables Vol C Tables 4.2.6.8 and 6.1.1.4'
Nd Nd -0.1943 3.0179 'International Tables Vol C Tables 4.2.6.8 and 6.1.1.4'

loop_
_geom_angle_atom_site_label_1
_geom_angle_atom_site_label_2
_geom_angle_atom_site_label_3
_geom_angle_site_symmetry_1
_geom_angle_site_symmetry_3
_geom_angle
_geom_angle_publ_flag
O1 Nd1 O1 15_445 16 76.62(10) ?
O1 Nd1 O1 15_445 . 147.62(10) ?
O1 Nd1 O1 16 . 112.75(10) ?
O1 Nd1 O1 15_445 3_655 112.75(10) ?
O1 Nd1 O1 16 3_655 147.62(10) ?
O1 Nd1 O1 . 3_655 76.63(10) ?
O1 Nd1 O2 15_445 15_445 79.66(7) ?
O1 Nd1 O2 16 15_445 73.01(7) ?
O1 Nd1 O2 . 15_445 74.30(6) ?
O1 Nd1 O2 3_655 15_445 137.92(6) ?
O1 Nd1 O2 15_445 16 73.01(7) ?
O1 Nd1 O2 16 16 79.66(7) ?
O1 Nd1 O2 . 16 137.92(6) ?
O1 Nd1 O2 3_655 16 74.30(6) ?
O2 Nd1 O2 15_445 16 145.02(9) ?
O1 Nd1 O2 15_445 . 74.30(6) ?
O1 Nd1 O2 16 . 137.92(6) ?
O1 Nd1 O2 . . 79.66(7) ?
O1 Nd1 O2 3_655 . 73.01(7) ?
O2 Nd1 O2 15_445 . 72.37(10) ?
O2 Nd1 O2 16 . 118.92(10) ?
O1 Nd1 O2 15_445 3_655 137.92(6) ?
O1 Nd1 O2 16 3_655 74.30(6) ?
O1 Nd1 O2 . 3_655 73.01(7) ?
O1 Nd1 O2 3_655 3_655 79.66(7) ?
O2 Nd1 O2 15_445 3_655 118.92(10) ?
O2 Nd1 O2 16 3_655 72.37(10) ?
O2 Nd1 O2 . 3_655 145.02(9) ?
O3 Cl1 O3 . 20_656 109.83(10) ?
O3 Cl1 O3 . 3_655 108.76(19) ?
O3 Cl1 O3 20_656 3_655 109.83(10) ?
O3 Cl1 O3 . 26_565 109.83(10) ?
O3 Cl1 O3 20_656 26_565 108.76(19) ?
O3 Cl1 O3 3_655 26_565 109.83(10) ?
O4 Cl2 O4 7_545 . 109.6(8) ?
O4 Cl2 O5 7_545 . 115.9(6) ?
O4 Cl2 O5 . . 111.4(7) ?
O4 Cl2 O5 7_545 7_545 111.4(7) ?
O4 Cl2 O5 . 7_545 115.9(6) ?
O5 Cl2 O5 . 7_545 91.8(11) ?
N1 O1 Nd1 . . 141.71(16) ?
N2 O2 Nd1 . . 140.80(15) ?
O1 N1 C1 . . 119.1(2) ?
O1 N1 C2 . 25_655 120.8(2) ?
C1 N1 C2 . 25_655 120.0(2) ?
O2 N2 C3 . . 121.3(2) ?
O2 N2 C4 . 5_565 119.0(2) ?
C3 N2 C4 . 5_565 119.7(2) ?
N1 C1 C2 . . 120.1(2) ?
N1 C1 H1 . . 120.0 ?
C2 C1 H1 . . 120.0 ?
N1 C2 C1 25_655 . 119.9(2) ?
N1 C2 H2 25_655 . 120.1 ?
C1 C2 H2 . . 120.1 ?
N2 C3 C4 . . 120.2(2) ?
N2 C3 H3 . . 119.9 ?
C4 C3 H3 . . 119.9 ?
N2 C4 C3 5_565 . 120.1(2) ?
N2 C4 H4 5_565 . 119.9 ?
C3 C4 H4 . . 119.9 ?

loop_
_geom_bond_atom_site_label_1
_geom_bond_atom_site_label_2
_geom_bond_site_symmetry_2
_geom_bond_distance
_geom_bond_publ_flag
Nd1 O1 15_445 2.4012(18) ?
Nd1 O1 16 2.4012(18) ?
Nd1 O1 . 2.4012(18) ?
Nd1 O1 3_655 2.4012(18) ?
Nd1 O2 15_445 2.4286(18) ?
Nd1 O2 16 2.4286(18) ?
Nd1 O2 . 2.4286(18) ?
Nd1 O2 3_655 2.4287(18) ?
Cl1 O3 . 1.435(2) ?
Cl1 O3 20_656 1.435(2) ?
Cl1 O3 3_655 1.435(2) ?
Cl1 O3 26_565 1.435(2) ?
Cl2 O4 7_545 1.328(5) ?
Cl2 O4 . 1.328(5) ?
Cl2 O5 . 1.350(7) ?
Cl2 O5 7_545 1.350(7) ?
O1 N1 . 1.302(3) ?
O2 N2 . 1.302(3) ?
N1 C1 . 1.355(3) ?
N1 C2 25_655 1.358(3) ?
N2 C3 . 1.354(3) ?
N2 C4 5_565 1.354(3) ?
C1 C2 . 1.374(3) ?
C1 H1 . 0.9500 ?
C2 N1 25_655 1.358(3) ?
C2 H2 . 0.9500 ?
C3 C4 . 1.373(3) ?
C3 H3 . 0.9500 ?
C4 N2 5_565 1.354(3) ?
C4 H4 . 0.9500 ?

loop_
_geom_hbond_atom_site_label_D
_geom_hbond_atom_site_label_H
_geom_hbond_atom_site_label_A
_geom_hbond_site_symmetry_A
_geom_hbond_distance_DH
_geom_hbond_distance_HA
_geom_hbond_distance_DA
_geom_hbond_angle_DHA
C2 H2 O2 25_655 0.95 2.55 3.326(3) 139.3
C2 H2 O5 . 0.95 2.43 3.194(7) 137.4
C3 H3 O1 . 0.95 2.59 3.331(3) 135.2
C3 H3 O3 . 0.95 2.51 3.260(3) 136.3
C4 H4 O3 20_656 0.95 2.41 3.289(3) 153.6
